data_4339858
loop_
_publ_author_name
'Stoicescu, Liliana'
'Jeanson, Aur\'elie'
'Duhayon, Carine'
'Tesouro-Vallina, Ana'
'Boudalis, Athanassios K.'
'Costes, Jean-Pierre'
'Tuchagues, Jean-Pierre'

_publ_section_title
;
 Structure and properties of dinuclear manganese(III) complexes with
 pentaanionic pentadentate ligands including alkoxo, amido, and phenoxo
 donors.
;
_journal_issue 17
_journal_name_full 'Inorganic chemistry'
_journal_page_first 6902
_journal_page_last 6910
_journal_paper_doi 10.1021/ic062398r
_journal_volume 46
_journal_year 2007
_chemical_compound_source 'synthesis as described'
_chemical_formula_moiety 'C24 H32 Mn2 N4 O9, 0.5(C H4 O)'
_chemical_formula_sum 'C24.5 H34 Mn2 N4 O9.5'
_chemical_formula_weight 646.215
_chemical_name_systematic
;
 ?
;
_space_group_IT_number 2
_symmetry_cell_setting triclinic
_symmetry_Int_Tables_number 2
_symmetry_space_group_name_Hall '-P 1'
_symmetry_space_group_name_H-M 'P -1'
_atom_sites_solution_hydrogens geom
_atom_sites_solution_primary direct
_atom_sites_solution_secondary difmap
_cell_angle_alpha 99.735(5)
_cell_angle_beta 96.003(4)
_cell_angle_gamma 101.221(5)
_cell_formula_units_Z 4
_cell_length_a 12.2050(7)
_cell_length_b 12.7360(8)
_cell_length_c 19.2780(10)
_cell_measurement_reflns_used 7449
_cell_measurement_temperature 180
_cell_measurement_theta_max 28
_cell_measurement_theta_min 3
_cell_measurement_wavelength 0.71073
_cell_volume 2867.6(3)
_computing_cell_refinement 'CrysAlis RED, Oxford Diffraction Ltd.'
_computing_data_collection 'CrysAlis CCD, Oxford Diffraction Ltd.'
_computing_data_reduction 'CrysAlis RED, Oxford Diffraction Ltd.'
_computing_molecular_graphics 'Ortep-3 for Windows (Farrugia, 1997)'
_computing_publication_material 'WinGX publication routines (Farrugia, 1999)'
_computing_structure_refinement 'SHELXL-97 (Sheldrick, 1997)'
_computing_structure_solution 'SIR92 (Giacovazzo et al, 1993)'
_diffrn_ambient_temperature 180
_diffrn_measured_fraction_theta_full 0.989
_diffrn_measured_fraction_theta_max 0.989
_diffrn_radiation_monochromator graphite
_diffrn_radiation_probe x-ray
_diffrn_radiation_wavelength 0.71073
_diffrn_reflns_av_R_equivalents 0.0341
_diffrn_reflns_av_unetI/netI 0.0625
_diffrn_reflns_limit_h_max 16
_diffrn_reflns_limit_h_min -16
_diffrn_reflns_limit_k_max 17
_diffrn_reflns_limit_k_min -14
_diffrn_reflns_limit_l_max 26
_diffrn_reflns_limit_l_min -26
_diffrn_reflns_number 26815
_diffrn_reflns_theta_full 29
_diffrn_reflns_theta_max 29
_diffrn_reflns_theta_min 3.05
_exptl_absorpt_correction_T_max 0.8740
_exptl_absorpt_correction_T_min 0.8005
_exptl_absorpt_correction_type multi-scan
_exptl_absorpt_process_details
;
[c.f. r.h. blessing, acta cryst. (1995), a51, 33-38]
;
_exptl_crystal_colour brown
_exptl_crystal_density_diffrn 1.497
_exptl_crystal_density_method 'not measured'
_exptl_crystal_description block
_exptl_crystal_F_000 1340
_exptl_crystal_size_max 0.37
_exptl_crystal_size_mid 0.18
_exptl_crystal_size_min 0.15
_refine_diff_density_max 0.862
_refine_diff_density_min -0.562
_refine_diff_density_rms 0.082
_refine_ls_extinction_method none
_refine_ls_goodness_of_fit_ref 0.983
_refine_ls_hydrogen_treatment constr
_refine_ls_matrix_type full
_refine_ls_number_parameters 733
_refine_ls_number_reflns 15203
_refine_ls_number_restraints 14
_refine_ls_restrained_S_all 0.986
_refine_ls_R_factor_all 0.0841
_refine_ls_R_factor_gt 0.0519
_refine_ls_shift/su_max 0.009
_refine_ls_shift/su_mean 0
_refine_ls_structure_factor_coef Fsqd
_refine_ls_weighting_details 'calc w=1/[\s^2^(Fo^2^)+(0.0770P)^2^+0.0000P] where P=(Fo^2^+2Fc^2^)/3'
_refine_ls_weighting_scheme calc
_refine_ls_wR_factor_gt 0.1285
_refine_ls_wR_factor_ref 0.146
_reflns_number_gt 9341
_reflns_number_total 15203
_reflns_threshold_expression >2sigma(I)
_cod_data_source_file ic062398r-file001.cif
_cod_data_source_block '[Mn2(L1)(pz)(MeOH)4],0.5MeOH_complex_1'
_cod_database_code 4339858

loop_
_symmetry_equiv_pos_as_xyz
'x, y, z'
'-x, -y, -z'

loop_
_atom_site_label
_atom_site_type_symbol
_atom_site_fract_x
_atom_site_fract_y
_atom_site_fract_z
_atom_site_U_iso_or_equiv
_atom_site_adp_type
_atom_site_occupancy
_atom_site_symmetry_multiplicity
_atom_site_calc_flag
_atom_site_refinement_flags
Mn1 Mn 0.17918(4) 0.41063(3) 0.40734(2) 0.02724(11) Uani 1 1 d .
Mn2 Mn 0.02151(4) 0.15176(3) 0.37027(2) 0.02927(11) Uani 1 1 d .
N1 N 0.16989(19) 0.47957(18) 0.50412(12) 0.0286(5) Uani 1 1 d .
N2 N -0.04150(19) 0.11878(18) 0.45373(12) 0.0301(5) Uani 1 1 d .
N3 N 0.17274(19) 0.31408(18) 0.31084(12) 0.0294(5) Uani 1 1 d .
N4 N 0.1017(2) 0.21302(18) 0.29461(12) 0.0306(5) Uani 1 1 d .
O8 O 0.20404(16) 0.11498(15) 0.40973(10) 0.0324(4) Uani 1 1 d .
H58 H 0.192 0.0766 0.4389 0.039 Uiso 1 1 d .
O9 O -0.13732(18) 0.19815(18) 0.32776(11) 0.0459(6) Uani 1 1 d .
H59 H -0.1561 0.2527 0.3487 0.055 Uiso 1 1 d .
O1 O 0.27815(17) 0.53027(15) 0.39202(10) 0.0352(5) Uani 1 1 d .
O6 O 0.31752(17) 0.32904(16) 0.44661(11) 0.0378(5) Uani 1 1 d .
H56 H 0.2905 0.2663 0.4494 0.045 Uiso 1 1 d .
O2 O 0.17622(16) 0.61862(15) 0.59601(10) 0.0327(4) Uani 1 1 d .
O7 O 0.02434(17) 0.45777(16) 0.35512(11) 0.0368(5) Uani 1 1 d .
H57 H -0.0364 0.433 0.368 0.044 Uiso 1 1 d .
O4 O -0.16749(18) 0.02902(16) 0.51259(12) 0.0412(5) Uani 1 1 d .
O100 O 0.8801(2) 0.5094(2) 0.06038(17) 0.0758(9) Uani 1 1 d D
H100 H 0.8241 0.536 0.062 0.114 Uiso 1 1 d D
O5 O -0.02482(17) 0.01147(15) 0.31965(11) 0.0379(5) Uani 1 1 d .
O3 O 0.07348(15) 0.29305(14) 0.42813(9) 0.0276(4) Uani 1 1 d .
C23 C 0.2591(3) 0.0594(3) 0.35735(19) 0.0509(9) Uani 1 1 d .
H23A H 0.2048 0.001 0.3265 0.076 Uiso 1 1 calc R
H23B H 0.3165 0.0301 0.3806 0.076 Uiso 1 1 calc R
H23C H 0.293 0.1098 0.3299 0.076 Uiso 1 1 calc R
C24 C -0.2087(3) 0.1543(3) 0.26444(19) 0.0645(12) Uani 1 1 d .
H24A H -0.1915 0.1996 0.2302 0.097 Uiso 1 1 calc R
H24B H -0.2856 0.1507 0.2725 0.097 Uiso 1 1 calc R
H24C H -0.1987 0.0822 0.2467 0.097 Uiso 1 1 calc R
C100 C 0.9690(3) 0.5779(3) 0.1042(3) 0.0738(13) Uani 1 1 d .
H200 H 0.992 0.6419 0.0846 0.111 Uiso 1 1 calc R
H300 H 1.0307 0.5416 0.1087 0.111 Uiso 1 1 calc R
H400 H 0.9473 0.5986 0.1501 0.111 Uiso 1 1 calc R
C1 C 0.3130(2) 0.6294(2) 0.43454(14) 0.0290(6) Uani 1 1 d .
C6 C 0.2795(2) 0.6587(2) 0.50138(14) 0.0282(6) Uani 1 1 d .
C12 C -0.1544(2) -0.0598(2) 0.39607(16) 0.0349(7) Uani 1 1 d .
C13 C -0.2405(3) -0.1482(3) 0.40196(18) 0.0456(8) Uani 1 1 d .
H13 H -0.2778 -0.1423 0.4417 0.055 Uiso 1 1 calc R
C7 C 0.2045(2) 0.5832(2) 0.53628(14) 0.0281(6) Uani 1 1 d .
C17 C -0.1038(2) -0.0681(2) 0.33404(16) 0.0345(6) Uani 1 1 d .
C11 C -0.1211(2) 0.0321(2) 0.45784(16) 0.0309(6) Uani 1 1 d .
C14 C -0.2715(3) -0.2424(3) 0.3513(2) 0.0618(11) Uani 1 1 d .
H14 H -0.3287 -0.2992 0.3568 0.074 Uiso 1 1 calc R
C10 C -0.0169(2) 0.2104(2) 0.51498(15) 0.0311(6) Uani 1 1 d .
H10A H 0.001 0.1849 0.5586 0.037 Uiso 1 1 calc R
H10B H -0.082 0.2431 0.519 0.037 Uiso 1 1 calc R
C19 C 0.1744(3) 0.2453(2) 0.19717(16) 0.0397(7) Uani 1 1 d .
H19 H 0.1905 0.2374 0.1507 0.048 Uiso 1 1 calc R
C4 C 0.3929(3) 0.8411(3) 0.51240(19) 0.0496(9) Uani 1 1 d .
H4 H 0.4189 0.9118 0.5384 0.06 Uiso 1 1 calc R
C2 C 0.3879(3) 0.7060(2) 0.40823(16) 0.0373(7) Uani 1 1 d .
H2 H 0.4113 0.6862 0.3644 0.045 Uiso 1 1 calc R
C20 C 0.2168(3) 0.3341(2) 0.25248(15) 0.0346(6) Uani 1 1 d .
H20 H 0.2677 0.3972 0.2494 0.042 Uiso 1 1 calc R
C9 C 0.0807(3) 0.2917(2) 0.50300(16) 0.0403(7) Uani 1 1 d .
H9 H 0.149 0.2659 0.5166 0.048 Uiso 1 1 calc R
C5 C 0.3209(3) 0.7664(2) 0.53827(16) 0.0376(7) Uani 1 1 d .
H5 H 0.2982 0.7876 0.5821 0.045 Uiso 1 1 calc R
C18 C 0.1039(3) 0.1720(2) 0.22562(15) 0.0354(7) Uani 1 1 d .
H18 H 0.0635 0.1039 0.201 0.042 Uiso 1 1 calc R
C8 C 0.0977(3) 0.4065(2) 0.54129(15) 0.0364(7) Uani 1 1 d .
H8A H 0.0254 0.4269 0.543 0.044 Uiso 1 1 calc R
H8B H 0.1334 0.4135 0.5897 0.044 Uiso 1 1 calc R
C16 C -0.1336(3) -0.1656(3) 0.28304(18) 0.0452(8) Uani 1 1 d .
H16 H -0.0975 -0.1722 0.2429 0.054 Uiso 1 1 calc R
C3 C 0.4272(3) 0.8110(2) 0.44704(19) 0.0466(8) Uani 1 1 d .
H3 H 0.4769 0.8614 0.4292 0.056 Uiso 1 1 calc R
C15 C -0.2159(3) -0.2519(3) 0.2917(2) 0.0617(11) Uani 1 1 d .
H15 H -0.2342 -0.3161 0.2578 0.074 Uiso 1 1 calc R
C22 C 0.0114(4) 0.5013(4) 0.2949(2) 0.0861(16) Uani 1 1 d .
H22A H 0.079 0.5532 0.2931 0.129 Uiso 1 1 calc R
H22B H -0.0509 0.5371 0.296 0.129 Uiso 1 1 calc R
H22C H -0.0031 0.444 0.2536 0.129 Uiso 1 1 calc R
C21 C 0.4276(3) 0.3508(3) 0.4283(3) 0.0788(14) Uani 1 1 d .
H21A H 0.4246 0.326 0.3781 0.118 Uiso 1 1 calc R
H21B H 0.4742 0.3132 0.4539 0.118 Uiso 1 1 calc R
H21C H 0.4587 0.4278 0.4404 0.118 Uiso 1 1 calc R
Mn12 Mn 0.27947(3) 0.85076(3) 0.05385(2) 0.02886(11) Uani 1 1 d .
Mn11 Mn 0.41177(4) 0.68394(4) 0.13554(2) 0.03365(12) Uani 1 1 d .
N11 N 0.53116(19) 0.64518(19) 0.08342(13) 0.0337(5) Uani 1 1 d .
N12 N 0.3523(2) 0.88370(18) -0.02689(14) 0.0345(6) Uani 1 1 d .
N14 N 0.22617(18) 0.80284(18) 0.14160(12) 0.0297(5) Uani 1 1 d .
N13 N 0.27861(19) 0.7342(2) 0.17420(12) 0.0345(6) Uani 1 1 d .
O17 O 0.29409(18) 0.53312(18) 0.07058(11) 0.0443(5) Uani 1 1 d .
H170 H 0.3106 0.4993 0.0344 0.053 Uiso 1 1 d .
O16 O 0.5245(2) 0.84512(18) 0.19838(12) 0.0524(6) Uani 1 1 d .
H160 H 0.5374 0.8966 0.1776 0.063 Uiso 1 1 d .
O11 O 0.44357(17) 0.61274(18) 0.20791(11) 0.0410(5) Uani 1 1 d .
O19 O 0.14665(17) 0.71135(15) -0.01947(11) 0.0378(5) Uani 1 1 d D
H190 H 0.1456 0.6458 -0.0216 0.045 Uiso 1 1 d .
O14 O 0.38348(16) 0.96203(18) -0.12240(10) 0.0390(5) Uani 1 1 d .
O12 O 0.67151(16) 0.55940(17) 0.05741(12) 0.0406(5) Uani 1 1 d .
O15 O 0.18328(17) 0.94363(15) 0.04588(11) 0.0360(5) Uani 1 1 d .
O13 O 0.38494(15) 0.75926(16) 0.06092(10) 0.0341(4) Uani 1 1 d D
C19A C 0.4809(3) 0.7836(3) 0.0256(2) 0.0317(9) Uani 0.62 1 d PD
H19A H 0.5336 0.8403 0.0624 0.038 Uiso 0.62 1 d PD
C19B C 0.4291(4) 0.7269(4) -0.0047(3) 0.0317(9) Uani 0.38 1 d PD
H19B H 0.3691 0.6651 -0.0331 0.038 Uiso 0.38 1 d PD
O18 O 0.40449(19) 0.99434(18) 0.13113(14) 0.0596(7) Uani 1 1 d .
H180 H 0.4719 1.008 0.1277 0.072 Uiso 1 1 d .
C122 C 0.2417(3) 0.4446(3) 0.10000(19) 0.0560(10) Uani 1 1 d .
H12D H 0.2968 0.4047 0.1137 0.084 Uiso 1 1 calc R
H12E H 0.183 0.3972 0.0652 0.084 Uiso 1 1 calc R
H12F H 0.2099 0.472 0.141 0.084 Uiso 1 1 calc R
C121 C 0.5289(4) 0.8856(4) 0.2704(2) 0.0820(14) Uani 1 1 d .
H12A H 0.4723 0.9277 0.2772 0.123 Uiso 1 1 calc R
H12C H 0.6021 0.931 0.2888 0.123 Uiso 1 1 calc R
H12B H 0.5155 0.8259 0.2952 0.123 Uiso 1 1 calc R
C112 C 0.2471(2) 1.0192(2) -0.05424(14) 0.0283(6) Uani 1 1 d .
C111 C 0.3321(2) 0.9514(2) -0.06978(15) 0.0294(6) Uani 1 1 d .
C116 C 0.1139(2) 1.0899(2) 0.01514(16) 0.0321(6) Uani 1 1 d .
H116 H 0.0743 1.0896 0.0538 0.039 Uiso 1 1 calc R
C101 C 0.5202(2) 0.5505(2) 0.21298(16) 0.0353(7) Uani 1 1 d .
C117 C 0.1840(2) 1.0154(2) 0.00259(15) 0.0285(6) Uani 1 1 d .
C106 C 0.5943(2) 0.5332(2) 0.16308(16) 0.0350(7) Uani 1 1 d .
C102 C 0.5246(3) 0.5020(3) 0.27272(18) 0.0421(7) Uani 1 1 d .
H102 H 0.475 0.5131 0.3054 0.05 Uiso 1 1 calc R
C113 C 0.2323(2) 1.0940(2) -0.09819(15) 0.0347(6) Uani 1 1 d .
H113 H 0.2718 1.0957 -0.1369 0.042 Uiso 1 1 calc R
C114 C 0.1617(3) 1.1648(3) -0.08619(17) 0.0399(7) Uani 1 1 d .
H114 H 0.1537 1.2134 -0.1164 0.048 Uiso 1 1 calc R
C103 C 0.6012(3) 0.4378(3) 0.2841(2) 0.0516(9) Uani 1 1 d .
H103 H 0.6033 0.4065 0.3244 0.062 Uiso 1 1 calc R
C107 C 0.6007(2) 0.5812(2) 0.09775(16) 0.0344(7) Uani 1 1 d .
C119 C 0.1495(3) 0.7809(3) 0.23937(16) 0.0391(7) Uani 1 1 d .
H119 H 0.1039 0.7859 0.275 0.047 Uiso 1 1 calc R
C120 C 0.2321(3) 0.7211(3) 0.23295(16) 0.0399(7) Uani 1 1 d .
H120 H 0.2523 0.6782 0.2646 0.048 Uiso 1 1 calc R
C118 C 0.1492(2) 0.8319(2) 0.18139(15) 0.0327(6) Uani 1 1 d .
H118 H 0.1029 0.879 0.1716 0.039 Uiso 1 1 calc R
C108 C 0.5357(2) 0.6884(2) 0.01679(16) 0.0347(7) Uani 1 1 d D
H108 H 0.6173 0.7184 0.0168 0.042 Uiso 1 1 d D
H109 H 0.5148 0.6242 -0.0236 0.042 Uiso 1 1 d D
C124 C 0.1001(3) 0.7253(3) -0.08725(16) 0.0458(8) Uani 1 1 d D
H12L H 0.0901 0.7988 -0.0841 0.069 Uiso 1 1 calc R
H12J H 0.0284 0.6754 -0.1023 0.069 Uiso 1 1 calc R
H12K H 0.1503 0.7111 -0.1211 0.069 Uiso 1 1 calc R
C123 C 0.3728(3) 1.0774(3) 0.1767(2) 0.0709(13) Uani 1 1 d .
H12I H 0.3608 1.1339 0.1515 0.106 Uiso 1 1 calc R
H12H H 0.4314 1.1071 0.2163 0.106 Uiso 1 1 calc R
H12G H 0.3043 1.0481 0.1937 0.106 Uiso 1 1 calc R
C115 C 0.1023(3) 1.1632(2) -0.02852(16) 0.0370(7) Uani 1 1 d .
H115 H 0.055 1.2115 -0.0195 0.044 Uiso 1 1 calc R
C110 C 0.4387(2) 0.8187(2) -0.04271(15) 0.0360(7) Uani 1 1 d D
H110 H 0.5073 0.8731 -0.0482 0.043 Uiso 1 1 d D
H111 H 0.4102 0.7612 -0.0857 0.043 Uiso 1 1 d D
C105 C 0.6702(3) 0.4660(2) 0.1760(2) 0.0452(8) Uani 1 1 d .
H105 H 0.7185 0.4523 0.143 0.054 Uiso 1 1 calc R
C104 C 0.6757(3) 0.4198(3) 0.2353(2) 0.0565(10) Uani 1 1 d .
H104 H 0.7281 0.3773 0.2429 0.068 Uiso 1 1 calc R

loop_
_atom_site_aniso_label
_atom_site_aniso_U_11
_atom_site_aniso_U_22
_atom_site_aniso_U_33
_atom_site_aniso_U_23
_atom_site_aniso_U_13
_atom_site_aniso_U_12
Mn1 0.0333(2) 0.0240(2) 0.0237(2) 0.00075(16) 0.00593(17) 0.00690(17)
Mn2 0.0341(2) 0.0257(2) 0.0265(2) 0.00056(16) 0.00529(17) 0.00622(18)
N1 0.0334(12) 0.0276(12) 0.0258(12) 0.0038(9) 0.0069(9) 0.0086(10)
N2 0.0301(12) 0.0293(12) 0.0293(12) 0.0029(10) 0.0067(10) 0.0033(10)
N3 0.0328(12) 0.0283(12) 0.0267(12) 0.0015(9) 0.0082(10) 0.0066(10)
N4 0.0349(13) 0.0254(12) 0.0314(13) 0.0030(9) 0.0056(10) 0.0080(10)
O8 0.0394(11) 0.0283(10) 0.0327(11) 0.0055(8) 0.0113(9) 0.0118(9)
O9 0.0419(12) 0.0501(13) 0.0373(12) -0.0175(10) -0.0084(10) 0.0198(10)
O1 0.0443(12) 0.0273(10) 0.0318(11) 0.0012(8) 0.0098(9) 0.0041(9)
O6 0.0325(11) 0.0356(11) 0.0476(13) 0.0086(9) 0.0072(9) 0.0118(9)
O2 0.0359(11) 0.0305(10) 0.0294(10) -0.0035(8) 0.0053(8) 0.0094(9)
O7 0.0406(12) 0.0411(12) 0.0359(11) 0.0145(9) 0.0083(9) 0.0185(10)
O4 0.0422(12) 0.0328(11) 0.0542(14) 0.0149(10) 0.0190(10) 0.0097(9)
O100 0.0451(15) 0.0610(17) 0.109(2) -0.0174(16) -0.0120(15) 0.0232(13)
O5 0.0432(12) 0.0263(10) 0.0394(12) -0.0029(9) 0.0079(9) 0.0034(9)
O3 0.0334(10) 0.0271(10) 0.0227(9) 0.0025(7) 0.0075(8) 0.0079(8)
C23 0.059(2) 0.051(2) 0.051(2) 0.0048(16) 0.0230(17) 0.0274(18)
C24 0.077(3) 0.061(2) 0.047(2) -0.0166(18) -0.0222(19) 0.033(2)
C100 0.054(2) 0.046(2) 0.111(4) 0.018(2) -0.023(2) 0.0005(19)
C1 0.0287(14) 0.0307(14) 0.0300(14) 0.0079(11) -0.0008(11) 0.0128(12)
C6 0.0246(13) 0.0284(14) 0.0302(14) 0.0019(11) -0.0034(11) 0.0095(11)
C12 0.0277(14) 0.0327(15) 0.0435(17) 0.0107(13) -0.0045(12) 0.0068(12)
C13 0.0401(18) 0.0451(19) 0.0461(19) 0.0147(15) -0.0072(15) -0.0024(15)
C7 0.0255(13) 0.0314(14) 0.0265(14) 0.0025(11) -0.0027(11) 0.0104(11)
C17 0.0319(15) 0.0340(16) 0.0363(16) 0.0055(12) -0.0061(12) 0.0112(13)
C11 0.0299(14) 0.0288(14) 0.0383(16) 0.0128(12) 0.0065(12) 0.0108(12)
C14 0.054(2) 0.052(2) 0.063(3) 0.0118(19) -0.0126(19) -0.0195(18)
C10 0.0371(15) 0.0289(14) 0.0322(15) 0.0069(11) 0.0120(12) 0.0138(12)
C19 0.0534(19) 0.0407(17) 0.0258(15) 0.0017(12) 0.0127(13) 0.0127(15)
C4 0.055(2) 0.0302(17) 0.057(2) -0.0052(15) 0.0106(17) 0.0017(15)
C2 0.0431(17) 0.0311(15) 0.0359(16) 0.0061(12) 0.0065(13) 0.0035(13)
C20 0.0388(16) 0.0352(16) 0.0307(15) 0.0046(12) 0.0109(12) 0.0086(13)
C9 0.0500(19) 0.0359(17) 0.0305(16) 0.0038(13) 0.0070(14) 0.0002(14)
C5 0.0373(16) 0.0325(15) 0.0383(17) -0.0038(13) 0.0051(13) 0.0059(13)
C18 0.0432(17) 0.0297(15) 0.0299(15) -0.0036(12) 0.0066(13) 0.0073(13)
C8 0.0530(19) 0.0295(15) 0.0260(14) 0.0011(11) 0.0141(13) 0.0068(13)
C16 0.0464(19) 0.0386(18) 0.0426(18) 0.0004(14) -0.0056(15) 0.0031(15)
C3 0.052(2) 0.0289(16) 0.056(2) 0.0100(15) 0.0097(16) -0.0004(14)
C15 0.062(2) 0.0369(19) 0.066(3) -0.0023(17) -0.025(2) -0.0106(17)
C22 0.068(3) 0.154(5) 0.075(3) 0.081(3) 0.030(2) 0.054(3)
C21 0.035(2) 0.064(3) 0.140(5) 0.032(3) 0.006(2) 0.0104(19)
Mn12 0.0240(2) 0.0304(2) 0.0345(2) 0.00484(18) 0.01119(17) 0.00922(17)
Mn11 0.0277(2) 0.0422(3) 0.0326(2) 0.00036(19) 0.00454(18) 0.0169(2)
N11 0.0245(12) 0.0294(12) 0.0480(15) 0.0016(11) 0.0097(11) 0.0103(10)
N12 0.0327(13) 0.0256(12) 0.0506(15) 0.0075(11) 0.0240(11) 0.0095(10)
N14 0.0249(11) 0.0325(13) 0.0346(13) 0.0062(10) 0.0103(10) 0.0101(10)
N13 0.0305(13) 0.0477(15) 0.0306(13) 0.0082(11) 0.0070(10) 0.0191(11)
O17 0.0417(12) 0.0488(13) 0.0359(12) 0.0016(10) 0.0116(10) -0.0035(10)
O16 0.0696(17) 0.0376(13) 0.0437(14) 0.0010(10) -0.0115(12) 0.0128(12)
O11 0.0396(12) 0.0524(13) 0.0357(12) 0.0060(10) 0.0043(9) 0.0243(10)
O19 0.0401(12) 0.0278(10) 0.0421(12) 0.0042(9) 0.0034(9) 0.0027(9)
O14 0.0287(11) 0.0641(14) 0.0244(10) 0.0024(10) 0.0048(8) 0.0156(10)
O12 0.0285(11) 0.0386(12) 0.0535(13) -0.0054(10) 0.0074(9) 0.0157(9)
O15 0.0376(11) 0.0317(11) 0.0481(12) 0.0143(9) 0.0213(9) 0.0161(9)
O13 0.0282(10) 0.0439(12) 0.0336(11) 0.0021(9) 0.0105(8) 0.0179(9)
C19A 0.030(2) 0.022(2) 0.045(3) 0.0015(16) 0.0184(18) 0.0067(16)
C19B 0.030(2) 0.022(2) 0.045(3) 0.0015(16) 0.0184(18) 0.0067(16)
O18 0.0412(13) 0.0411(13) 0.0833(18) -0.0226(12) 0.0382(13) -0.0082(10)
C122 0.055(2) 0.059(2) 0.048(2) 0.0137(18) 0.0152(17) -0.0078(18)
C121 0.095(4) 0.084(3) 0.054(3) -0.016(2) -0.011(2) 0.026(3)
C112 0.0236(13) 0.0231(13) 0.0331(15) -0.0016(11) 0.0028(11) -0.0004(11)
C111 0.0237(13) 0.0266(14) 0.0314(14) -0.0045(11) 0.0059(11) -0.0020(11)
C116 0.0314(15) 0.0286(14) 0.0357(15) 0.0005(12) 0.0085(12) 0.0076(12)
C101 0.0279(15) 0.0308(15) 0.0402(17) -0.0055(12) -0.0031(12) 0.0046(12)
C117 0.0235(13) 0.0220(13) 0.0375(15) 0.0018(11) 0.0072(11) 0.0010(11)
C106 0.0268(14) 0.0299(15) 0.0432(17) -0.0033(13) -0.0006(12) 0.0057(12)
C102 0.0371(17) 0.0412(18) 0.0459(19) 0.0060(14) 0.0005(14) 0.0086(14)
C113 0.0314(15) 0.0389(16) 0.0304(15) 0.0039(12) 0.0033(12) 0.0020(13)
C114 0.0412(17) 0.0375(17) 0.0415(18) 0.0094(14) 0.0029(14) 0.0095(14)
C103 0.050(2) 0.048(2) 0.061(2) 0.0172(17) 0.0024(17) 0.0168(17)
C107 0.0237(14) 0.0257(14) 0.0470(18) -0.0089(12) -0.0013(12) 0.0057(11)
C119 0.0386(17) 0.0486(18) 0.0348(16) 0.0077(14) 0.0162(13) 0.0153(14)
C120 0.0425(18) 0.0538(19) 0.0288(15) 0.0117(14) 0.0087(13) 0.0182(15)
C118 0.0290(14) 0.0313(15) 0.0395(16) 0.0056(12) 0.0115(12) 0.0085(12)
C108 0.0250(14) 0.0345(15) 0.0423(17) -0.0033(13) 0.0104(12) 0.0070(12)
C124 0.0455(19) 0.050(2) 0.0402(18) 0.0068(15) -0.0001(14) 0.0115(16)
C123 0.058(2) 0.062(2) 0.081(3) -0.027(2) 0.038(2) 0.003(2)
C115 0.0369(16) 0.0324(15) 0.0401(17) 0.0009(13) 0.0026(13) 0.0104(13)
C110 0.0295(15) 0.0336(15) 0.0460(18) -0.0002(13) 0.0170(13) 0.0098(12)
C105 0.0326(16) 0.0357(17) 0.066(2) 0.0012(16) 0.0069(15) 0.0121(14)
C104 0.047(2) 0.048(2) 0.081(3) 0.0170(19) 0.0063(19) 0.0227(17)

loop_
_atom_type_symbol
_atom_type_description
_atom_type_scat_dispersion_real
_atom_type_scat_dispersion_imag
_atom_type_scat_source
C C 0.0033 0.0016 'International Tables Vol C Tables 4.2.6.8 and 6.1.1.4'
Mn Mn 0.3368 0.7283 'International Tables Vol C Tables 4.2.6.8 and 6.1.1.4'
N N 0.0061 0.0033 'International Tables Vol C Tables 4.2.6.8 and 6.1.1.4'
O O 0.0106 0.006 'International Tables Vol C Tables 4.2.6.8 and 6.1.1.4'
H H 0 0 'International Tables Vol C Tables 4.2.6.8 and 6.1.1.4'

loop_
_geom_angle_atom_site_label_1
_geom_angle_atom_site_label_2
_geom_angle_atom_site_label_3
_geom_angle
O1 Mn1 O3 176.14(8)
O1 Mn1 N1 93.19(9)
O3 Mn1 N1 83.25(8)
O1 Mn1 N3 97.01(9)
O3 Mn1 N3 86.59(8)
N1 Mn1 N3 169.70(9)
O1 Mn1 O6 94.31(8)
O3 Mn1 O6 87.28(8)
N1 Mn1 O6 91.39(9)
N3 Mn1 O6 86.41(8)
O1 Mn1 O7 94.02(8)
O3 Mn1 O7 84.93(8)
N1 Mn1 O7 96.26(8)
N3 Mn1 O7 84.51(8)
O6 Mn1 O7 168.36(8)
O5 Mn2 O3 175.99(9)
O5 Mn2 N2 94.29(9)
O3 Mn2 N2 83.03(9)
O5 Mn2 N4 96.14(9)
O3 Mn2 N4 86.45(8)
N2 Mn2 N4 169.37(10)
O5 Mn2 O9 92.30(9)
O3 Mn2 O9 90.75(8)
N2 Mn2 O9 91.38(9)
N4 Mn2 O9 90.22(9)
O5 Mn2 O8 90.22(8)
O3 Mn2 O8 86.99(7)
N2 Mn2 O8 93.82(8)
N4 Mn2 O8 84.13(8)
O9 Mn2 O8 174.04(8)
C7 N1 C8 117.0(2)
C7 N1 Mn1 129.47(19)
C8 N1 Mn1 112.77(16)
C11 N2 C10 116.4(2)
C11 N2 Mn2 127.4(2)
C10 N2 Mn2 114.74(17)
C20 N3 N4 108.4(2)
C20 N3 Mn1 131.75(19)
N4 N3 Mn1 119.30(17)
C18 N4 N3 107.2(2)
C18 N4 Mn2 132.5(2)
N3 N4 Mn2 120.28(17)
C23 O8 Mn2 117.67(19)
C23 O8 H58 107.4
Mn2 O8 H58 105.1
C24 O9 Mn2 129.3(2)
C24 O9 H59 110.4
Mn2 O9 H59 120
C1 O1 Mn1 128.27(17)
C21 O6 Mn1 123.0(2)
C21 O6 H56 117.3
Mn1 O6 H56 110.1
C22 O7 Mn1 129.4(2)
C22 O7 H57 113.1
Mn1 O7 H57 115.9
C100 O100 H100 109.4
C17 O5 Mn2 126.71(18)
C9 O3 Mn2 112.87(16)
C9 O3 Mn1 112.97(16)
Mn2 O3 Mn1 126.33(9)
O8 C23 H23A 109.5
O8 C23 H23B 109.5
H23A C23 H23B 109.5
O8 C23 H23C 109.5
H23A C23 H23C 109.5
H23B C23 H23C 109.5
O9 C24 H24A 109.5
O9 C24 H24B 109.5
H24A C24 H24B 109.5
O9 C24 H24C 109.5
H24A C24 H24C 109.5
H24B C24 H24C 109.5
O100 C100 H200 109.5
O100 C100 H300 109.5
H200 C100 H300 109.5
O100 C100 H400 109.5
H200 C100 H400 109.5
H300 C100 H400 109.5
O1 C1 C2 115.6(2)
O1 C1 C6 124.6(2)
C2 C1 C6 119.8(3)
C5 C6 C1 117.6(3)
C5 C6 C7 117.7(2)
C1 C6 C7 124.7(2)
C17 C12 C13 117.7(3)
C17 C12 C11 125.2(3)
C13 C12 C11 117.0(3)
C14 C13 C12 122.6(3)
C14 C13 H13 118.7
C12 C13 H13 118.7
O2 C7 N1 121.6(3)
O2 C7 C6 119.9(2)
N1 C7 C6 118.5(2)
O5 C17 C12 124.2(3)
O5 C17 C16 116.2(3)
C12 C17 C16 119.6(3)
O4 C11 N2 120.7(3)
O4 C11 C12 120.4(3)
N2 C11 C12 118.9(3)
C13 C14 C15 119.1(3)
C13 C14 H14 120.5
C15 C14 H14 120.5
N2 C10 C9 107.6(2)
N2 C10 H10A 110.2
C9 C10 H10A 110.2
N2 C10 H10B 110.2
C9 C10 H10B 110.2
H10A C10 H10B 108.5
C18 C19 C20 105.3(3)
C18 C19 H19 127.3
C20 C19 H19 127.3
C5 C4 C3 119.4(3)
C5 C4 H4 120.3
C3 C4 H4 120.3
C3 C2 C1 120.4(3)
C3 C2 H2 119.8
C1 C2 H2 119.8
N3 C20 C19 109.1(3)
N3 C20 H20 125.5
C19 C20 H20 125.5
O3 C9 C10 108.9(2)
O3 C9 C8 107.4(2)
C10 C9 C8 118.4(3)
O3 C9 H9 107.2
C10 C9 H9 107.2
C8 C9 H9 107.2
C4 C5 C6 122.6(3)
C4 C5 H5 118.7
C6 C5 H5 118.7
N4 C18 C19 109.9(3)
N4 C18 H18 125
C19 C18 H18 125
N1 C8 C9 109.5(2)
N1 C8 H8A 109.8
C9 C8 H8A 109.8
N1 C8 H8B 109.8
C9 C8 H8B 109.8
H8A C8 H8B 108.2
C15 C16 C17 121.0(3)
C15 C16 H16 119.5
C17 C16 H16 119.5
C2 C3 C4 120.2(3)
C2 C3 H3 119.9
C4 C3 H3 119.9
C16 C15 C14 120.0(3)
C16 C15 H15 120
C14 C15 H15 120
O7 C22 H22A 109.5
O7 C22 H22B 109.5
H22A C22 H22B 109.5
O7 C22 H22C 109.5
H22A C22 H22C 109.5
H22B C22 H22C 109.5
O6 C21 H21A 109.5
O6 C21 H21B 109.5
H21A C21 H21B 109.5
O6 C21 H21C 109.5
H21A C21 H21C 109.5
H21B C21 H21C 109.5
O15 Mn12 O13 177.26(9)
O15 Mn12 N12 94.40(9)
O13 Mn12 N12 83.46(9)
O15 Mn12 N14 95.64(9)
O13 Mn12 N14 86.45(9)
N12 Mn12 N14 169.76(10)
O15 Mn12 O19 89.67(8)
O13 Mn12 O19 92.05(8)
N12 Mn12 O19 90.60(9)
N14 Mn12 O19 91.44(8)
O15 Mn12 O18 87.77(9)
O13 Mn12 O18 90.60(9)
N12 Mn12 O18 91.91(10)
N14 Mn12 O18 86.50(9)
O19 Mn12 O18 176.54(7)
O11 Mn11 O13 177.82(9)
O11 Mn11 N11 94.87(10)
O13 Mn11 N11 83.48(9)
O11 Mn11 N13 95.20(9)
O13 Mn11 N13 86.49(9)
N11 Mn11 N13 169.81(10)
O11 Mn11 O17 92.08(9)
O13 Mn11 O17 89.30(8)
N11 Mn11 O17 88.31(9)
N13 Mn11 O17 89.76(9)
O11 Mn11 O16 91.33(9)
O13 Mn11 O16 87.34(9)
N11 Mn11 O16 93.42(10)
N13 Mn11 O16 87.92(10)
O17 Mn11 O16 176.03(8)
C107 N11 C108 118.2(2)
C107 N11 Mn11 128.4(2)
C108 N11 Mn11 113.18(16)
C111 N12 C110 118.0(2)
C111 N12 Mn12 128.98(19)
C110 N12 Mn12 113.00(18)
C118 N14 N13 107.8(2)
C118 N14 Mn12 131.9(2)
N13 N14 Mn12 120.04(16)
C120 N13 N14 107.9(2)
C120 N13 Mn11 131.9(2)
N14 N13 Mn11 119.94(17)
C122 O17 Mn11 123.62(19)
C122 O17 H170 99.8
Mn11 O17 H170 121.7
C121 O16 Mn11 125.7(3)
C121 O16 H160 109.1
Mn11 O16 H160 117.8
C101 O11 Mn11 127.55(19)
C124 O19 Mn12 120.30(18)
C124 O19 H190 108.2
Mn12 O19 H190 124.2
C117 O15 Mn12 127.54(17)
C19A O13 Mn11 112.50(18)
C19B O13 Mn11 117.3(2)
C19A O13 Mn12 115.67(18)
C19B O13 Mn12 114.5(2)
Mn11 O13 Mn12 126.69(10)
O13 C19A C108 109.2(3)
O13 C19A C110 106.1(3)
C108 C19A C110 116.5(3)
O13 C19A H19A 102
C108 C19A H19A 104.9
C110 C19A H19A 117
C19A C19B O13 69.5(4)
C19A C19B C110 75.4(4)
O13 C19B C110 107.7(3)
C19A C19B C108 70.2(3)
O13 C19B C108 106.0(3)
C110 C19B C108 118.1(4)
C19A C19B H19B 174.3
O13 C19B H19B 104.9
C110 C19B H19B 108.1
C108 C19B H19B 111.2
C123 O18 Mn12 124.8(2)
C123 O18 H180 112.7
Mn12 O18 H180 121.3
O17 C122 H12D 109.5
O17 C122 H12E 109.5
H12D C122 H12E 109.5
O17 C122 H12F 109.5
H12D C122 H12F 109.5
H12E C122 H12F 109.5
O16 C121 H12A 109.5
O16 C121 H12C 109.5
H12A C121 H12C 109.5
O16 C121 H12B 109.5
H12A C121 H12B 109.5
H12C C121 H12B 109.5
C113 C112 C117 118.0(3)
C113 C112 C111 117.5(3)
C117 C112 C111 124.5(3)
O14 C111 N12 122.3(3)
O14 C111 C112 118.7(3)
N12 C111 C112 119.0(2)
C115 C116 C117 121.5(3)
C115 C116 H116 119.3
C117 C116 H116 119.3
O11 C101 C102 116.1(3)
O11 C101 C106 124.3(3)
C102 C101 C106 119.6(3)
O15 C117 C116 116.2(2)
O15 C117 C112 124.8(2)
C116 C117 C112 119.0(3)
C101 C106 C105 117.6(3)
C101 C106 C107 125.5(3)
C105 C106 C107 116.9(3)
C103 C102 C101 121.2(3)
C103 C102 H102 119.4
C101 C102 H102 119.4
C114 C113 C112 122.3(3)
C114 C113 H113 118.8
C112 C113 H113 118.8
C113 C114 C115 119.4(3)
C113 C114 H114 120.3
C115 C114 H114 120.3
C102 C103 C104 120.1(3)
C102 C103 H103 120
C104 C103 H103 120
O12 C107 N11 121.7(3)
O12 C107 C106 119.2(3)
N11 C107 C106 119.1(3)
C120 C119 C118 105.2(3)
C120 C119 H119 127.4
C118 C119 H119 127.4
N13 C120 C119 109.6(3)
N13 C120 H120 125.2
C119 C120 H120 125.2
N14 C118 C119 109.5(3)
N14 C118 H118 125.3
C119 C118 H118 125.3
N11 C108 C19A 106.5(2)
N11 C108 C19B 111.8(3)
N11 C108 H108 104.6
C19A C108 H108 106.4
C19B C108 H108 133.3
N11 C108 H109 107.1
C19A C108 H109 125.5
C19B C108 H109 91.4
H108 C108 H109 105
O19 C124 H12L 109.5
O19 C124 H12J 109.5
H12L C124 H12J 109.5
O19 C124 H12K 109.5
H12L C124 H12K 109.5
H12J C124 H12K 109.5
O18 C123 H12I 109.5
O18 C123 H12H 109.5
H12I C123 H12H 109.5
O18 C123 H12G 109.5
H12I C123 H12G 109.5
H12H C123 H12G 109.5
C116 C115 C114 119.7(3)
C116 C115 H115 120.2
C114 C115 H115 120.2
C19B C110 N12 111.4(3)
N12 C110 C19A 108.4(2)
C19B C110 H110 130
N12 C110 H110 105.2
C19A C110 H110 100.7
C19B C110 H111 84.6
N12 C110 H111 110.3
C19A C110 H111 117.8
H110 C110 H111 113.3
C104 C105 C106 122.7(3)
C104 C105 H105 118.6
C106 C105 H105 118.6
C105 C104 C103 118.8(3)
C105 C104 H104 120.6
C103 C104 H104 120.6

loop_
_geom_bond_atom_site_label_1
_geom_bond_atom_site_label_2
_geom_bond_distance
Mn1 O1 1.8381(19)
Mn1 O3 1.9045(18)
Mn1 N1 1.948(2)
Mn1 N3 2.034(2)
Mn1 O6 2.277(2)
Mn1 O7 2.279(2)
Mn2 O5 1.8347(19)
Mn2 O3 1.9009(18)
Mn2 N2 1.928(2)
Mn2 N4 2.020(2)
Mn2 O9 2.249(2)
Mn2 O8 2.436(2)
N1 C7 1.326(3)
N1 C8 1.482(3)
N2 C11 1.341(4)
N2 C10 1.473(3)
N3 C20 1.338(3)
N3 N4 1.371(3)
N4 C18 1.349(3)
O8 C23 1.435(3)
O8 H58 0.8124
O9 C24 1.385(4)
O9 H59 0.8279
O1 C1 1.347(3)
O6 C21 1.412(4)
O6 H56 0.8157
O2 C7 1.271(3)
O7 C22 1.376(4)
O7 H57 0.8275
O4 C11 1.252(3)
O100 C100 1.358(4)
O100 H100 0.8205
O5 C17 1.343(3)
O3 C9 1.440(3)
C23 H23A 0.96
C23 H23B 0.96
C23 H23C 0.96
C24 H24A 0.96
C24 H24B 0.96
C24 H24C 0.96
C100 H200 0.96
C100 H300 0.96
C100 H400 0.96
C1 C2 1.401(4)
C1 C6 1.404(4)
C6 C5 1.403(4)
C6 C7 1.490(4)
C12 C17 1.400(4)
C12 C13 1.411(4)
C12 C11 1.481(4)
C13 C14 1.374(5)
C13 H13 0.93
C17 C16 1.406(4)
C14 C15 1.393(6)
C14 H14 0.93
C10 C9 1.484(4)
C10 H10A 0.97
C10 H10B 0.97
C19 C18 1.369(4)
C19 C20 1.390(4)
C19 H19 0.93
C4 C5 1.362(4)
C4 C3 1.386(5)
C4 H4 0.93
C2 C3 1.383(4)
C2 H2 0.93
C20 H20 0.93
C9 C8 1.487(4)
C9 H9 0.98
C5 H5 0.93
C18 H18 0.93
C8 H8A 0.97
C8 H8B 0.97
C16 C15 1.383(5)
C16 H16 0.93
C3 H3 0.93
C15 H15 0.93
C22 H22A 0.96
C22 H22B 0.96
C22 H22C 0.96
C21 H21A 0.96
C21 H21B 0.96
C21 H21C 0.96
Mn12 O15 1.8344(19)
Mn12 O13 1.9065(19)
Mn12 N12 1.938(2)
Mn12 N14 2.020(2)
Mn12 O19 2.309(2)
Mn12 O18 2.326(2)
Mn11 O11 1.836(2)
Mn11 O13 1.894(2)
Mn11 N11 1.948(2)
Mn11 N13 2.026(2)
Mn11 O17 2.249(2)
Mn11 O16 2.299(2)
N11 C107 1.326(3)
N11 C108 1.483(4)
N12 C111 1.331(4)
N12 C110 1.487(3)
N14 C118 1.340(3)
N14 N13 1.374(3)
N13 C120 1.340(4)
O17 C122 1.419(4)
O17 H170 0.8217
O16 C121 1.389(4)
O16 H160 0.8226
O11 C101 1.344(3)
O19 C124 1.423(3)
O19 H190 0.8259
O14 C111 1.260(3)
O12 C107 1.261(3)
O15 C117 1.338(3)
O13 C19A 1.424(4)
O13 C19B 1.454(6)
C19A C19B 0.930(6)
C19A C108 1.488(3)
C19A C110 1.532(4)
C19A H19A 0.9949
C19B C110 1.474(4)
C19B C108 1.519(4)
C19B H19B 1.0008
O18 C123 1.399(4)
O18 H180 0.8188
C122 H12D 0.96
C122 H12E 0.96
C122 H12F 0.96
C121 H12A 0.96
C121 H12C 0.96
C121 H12B 0.96
C112 C113 1.402(4)
C112 C117 1.406(4)
C112 C111 1.496(4)
C116 C115 1.376(4)
C116 C117 1.404(4)
C116 H116 0.93
C101 C102 1.397(4)
C101 C106 1.408(4)
C106 C105 1.408(4)
C106 C107 1.493(4)
C102 C103 1.381(4)
C102 H102 0.93
C113 C114 1.372(4)
C113 H113 0.93
C114 C115 1.390(4)
C114 H114 0.93
C103 C104 1.396(5)
C103 H103 0.93
C119 C120 1.380(4)
C119 C118 1.384(4)
C119 H119 0.93
C120 H120 0.93
C118 H118 0.93
C108 H108 0.9945
C108 H109 1.0005
C124 H12L 0.96
C124 H12J 0.96
C124 H12K 0.96
C123 H12I 0.96
C123 H12H 0.96
C123 H12G 0.96
C115 H115 0.93
C110 H110 1.0042
C110 H111 0.99
C105 C104 1.373(5)
C105 H105 0.93
C104 H104 0.93

loop_
_geom_hbond_atom_site_label_D
_geom_hbond_atom_site_label_H
_geom_hbond_atom_site_label_A
_geom_hbond_distance_DH
_geom_hbond_distance_HA
_geom_hbond_distance_DA
_geom_hbond_angle_DHA
_geom_hbond_site_symmetry_A
O8 H58 O4 0.81 1.76 2.560(3) 167.9 2_556
O9 H59 O2 0.83 1.87 2.692(3) 171.1 2_566
O7 H57 O2 0.83 1.95 2.773(3) 176.3 2_566
O17 H170 O12 0.82 1.85 2.661(3) 167.2 2_665
O19 H190 O100 0.83 1.94 2.733(3) 159.8 2_665
O16 H160 O14 0.82 2.34 3.151(3) 167 2_675
O18 H180 O14 0.82 1.75 2.568(3) 178.7 2_675
O6 H56 O8 0.82 1.99 2.743(3) 153.5 .
O100 H100 O12 0.82 1.94 2.739(3) 165 .
